data_7215020
loop_
_publ_author_name
'Huang, Fu-Ping'
'Li, Hai-Ye'
'Yu, Qing'
'Bian, He-Dong'
'Tian, Jin-Lei'
'Yan, Shi-Ping'
'Liao, Dai-Zheng'
'Cheng, Peng'

_publ_section_title
;
 Co(ii)/Ni(ii) coordination polymers incorporated with a bent connector:
 crystal structures and magnetic properties
;
_journal_issue 14
_journal_name_full CrystEngComm
_journal_page_first 4756
_journal_paper_doi 10.1039/c2ce25586c
_journal_volume 14
_journal_year 2012
_chemical_formula_sum 'C18 H23 Co2 N5 O13'
_chemical_formula_weight 635.27
_chemical_name_systematic
;
?
;
_space_group_IT_number 41
_symmetry_cell_setting orthorhombic
_symmetry_space_group_name_Hall 'A 2 -2ab'
_symmetry_space_group_name_H-M 'A b a 2'
_atom_sites_solution_hydrogens geom
_atom_sites_solution_primary direct
_atom_sites_solution_secondary difmap
_audit_creation_method SHELXL-97
_cell_angle_alpha 90.00
_cell_angle_beta 90.00
_cell_angle_gamma 90.00
_cell_formula_units_Z 4
_cell_length_a 23.501(5)
_cell_length_b 10.181(2)
_cell_length_c 10.334(2)
_cell_measurement_temperature 293(2)
_cell_volume 2472.6(9)
_computing_structure_refinement 'SHELXL-97 (Sheldrick, 1997)'
_computing_structure_solution 'SHELXS-97 (Sheldrick, 1990)'
_diffrn_ambient_temperature 293(2)
_diffrn_measured_fraction_theta_full 0.997
_diffrn_measured_fraction_theta_max 0.997
_diffrn_radiation_monochromator graphite
_diffrn_radiation_source 'fine-focus sealed tube'
_diffrn_radiation_type MoK\a
_diffrn_radiation_wavelength 0.71073
_diffrn_reflns_av_R_equivalents 0.0520
_diffrn_reflns_av_sigmaI/netI 0.0598
_diffrn_reflns_limit_h_max 28
_diffrn_reflns_limit_h_min -28
_diffrn_reflns_limit_k_max 12
_diffrn_reflns_limit_k_min -11
_diffrn_reflns_limit_l_max 12
_diffrn_reflns_limit_l_min -12
_diffrn_reflns_number 7015
_diffrn_reflns_theta_full 25.24
_diffrn_reflns_theta_max 25.24
_diffrn_reflns_theta_min 3.30
_exptl_absorpt_coefficient_mu 1.417
_exptl_absorpt_correction_T_max 0.766
_exptl_absorpt_correction_T_min 0.675
_exptl_absorpt_correction_type multi-scan
_exptl_absorpt_process_details sadabs
_exptl_crystal_density_diffrn 1.707
_exptl_crystal_density_method 'not measured'
_exptl_crystal_F_000 1296
_exptl_crystal_size_max 0.40
_exptl_crystal_size_mid 0.20
_exptl_crystal_size_min 0.13
_refine_diff_density_max 0.491
_refine_diff_density_min -0.659
_refine_diff_density_rms 0.074
_refine_ls_abs_structure_details 'Flack H D (1983), Acta Cryst. A39, 876-881'
_refine_ls_abs_structure_Flack 0.02(2)
_refine_ls_extinction_method none
_refine_ls_goodness_of_fit_ref 1.059
_refine_ls_hydrogen_treatment constr
_refine_ls_matrix_type full
_refine_ls_number_parameters 173
_refine_ls_number_reflns 2250
_refine_ls_number_restraints 13
_refine_ls_restrained_S_all 1.060
_refine_ls_R_factor_all 0.0468
_refine_ls_R_factor_gt 0.0435
_refine_ls_shift/su_max 0.000
_refine_ls_shift/su_mean 0.000
_refine_ls_structure_factor_coef Fsqd
_refine_ls_weighting_details 'calc w=1/[\s^2^(Fo^2^)+(0.0281P)^2^+0.8000P] where P=(Fo^2^+2Fc^2^)/3'
_refine_ls_weighting_scheme calc
_refine_ls_wR_factor_gt 0.0747
_refine_ls_wR_factor_ref 0.0758
_reflns_number_gt 2131
_reflns_number_total 2250
_reflns_threshold_expression >2sigma(I)
_cod_data_source_file c2ce25586c.txt
_cod_data_source_block 2
_cod_original_sg_symbol_H-M Aba2
_cod_database_code 7215020

loop_
_symmetry_equiv_pos_as_xyz
'x, y, z'
'-x, -y, z'
'x+1/2, -y+1/2, z'
'-x+1/2, y+1/2, z'
'x, y+1/2, z+1/2'
'-x, -y+1/2, z+1/2'
'x+1/2, -y+1, z+1/2'
'-x+1/2, y+1, z+1/2'

loop_
_atom_site_label
_atom_site_type_symbol
_atom_site_fract_x
_atom_site_fract_y
_atom_site_fract_z
_atom_site_U_iso_or_equiv
_atom_site_adp_type
_atom_site_occupancy
_atom_site_symmetry_multiplicity
_atom_site_calc_flag
_atom_site_refinement_flags
Co1 Co 0.716202(17) 0.98404(4) 0.55535(6) 0.01812(13) Uani 1 1 d .
C1 C 0.80351(16) 0.9526(3) 0.7653(3) 0.0196(8) Uani 1 1 d .
C2 C 0.83959(14) 0.8848(4) 0.6635(3) 0.0220(8) Uani 1 1 d .
H2A H 0.8521 0.9488 0.6002 0.026 Uiso 1 1 calc R
H2B H 0.8731 0.8476 0.7042 0.026 Uiso 1 1 calc R
C3 C 0.80673(15) 0.7767(3) 0.5959(3) 0.0192(8) Uani 1 1 d .
C4 C 0.64692(18) 0.8265(4) 0.7583(4) 0.0390(11) Uani 1 1 d .
H4 H 0.6737 0.8622 0.8144 0.047 Uiso 1 1 calc R
C5 C 0.60935(18) 0.7356(4) 0.8070(4) 0.0398(11) Uani 1 1 d .
H5 H 0.6112 0.7121 0.8938 0.048 Uiso 1 1 calc R
C6 C 0.56932(15) 0.6796(4) 0.7284(4) 0.0266(9) Uani 1 1 d .
C7 C 0.56886(18) 0.7216(5) 0.6019(4) 0.0412(11) Uani 1 1 d .
H7 H 0.5421 0.6882 0.5443 0.049 Uiso 1 1 calc R
C8 C 0.60792(16) 0.8131(4) 0.5605(5) 0.0403(10) Uani 1 1 d .
H8 H 0.6067 0.8394 0.4744 0.048 Uiso 1 1 calc R
C9 C 0.52977(16) 0.5771(4) 0.7713(4) 0.0308(10) Uani 1 1 d .
N1 N 0.64734(13) 0.8663(3) 0.6366(3) 0.0241(7) Uani 1 1 d .
N2 N 0.51917(14) 0.5502(3) 0.8952(4) 0.0343(8) Uani 1 1 d .
N3 N 0.5000 0.5000 0.6906(5) 0.0325(12) Uani 1 2 d S
O1 O 0.75631(11) 1.0022(2) 0.7325(2) 0.0246(6) Uani 1 1 d .
O2 O 0.82265(11) 0.9563(3) 0.8777(2) 0.0265(6) Uani 1 1 d .
O3 O 0.76162(10) 0.8070(2) 0.5371(3) 0.0251(6) Uani 1 1 d .
O4 O 0.82591(10) 0.6613(2) 0.6005(2) 0.0242(6) Uani 1 1 d .
O5 O 0.78567(10) 1.0829(3) 0.4613(2) 0.0251(6) Uani 1 1 d .
O6 O 0.94364(15) 0.6292(4) 0.6478(5) 0.0874(14) Uani 1 1 d U
O7 O 0.5000 1.0000 0.8576(8) 0.143(4) Uani 1 2 d SU
H5A H 0.7795 1.1645 0.4772 0.143 Uiso 1 1 d R
H5B H 0.7793 1.0637 0.3871 0.143 Uiso 1 1 d R
H6B H 0.9557 0.6001 0.7165 0.143 Uiso 1 1 d R
H6A H 0.9105 0.6488 0.6647 0.143 Uiso 1 1 d R
H2C H 0.5436 0.5685 0.9691 0.143 Uiso 0.50 1 d PR
H7A H 0.4849 0.9498 0.8090 0.143 Uiso 1 1 d R

loop_
_atom_site_aniso_label
_atom_site_aniso_U_11
_atom_site_aniso_U_22
_atom_site_aniso_U_33
_atom_site_aniso_U_23
_atom_site_aniso_U_13
_atom_site_aniso_U_12
Co1 0.0217(2) 0.0152(2) 0.0175(2) -0.0017(3) -0.0010(2) -0.00069(18)
C1 0.025(2) 0.0115(18) 0.0218(19) -0.0009(15) 0.0016(17) -0.0049(17)
C2 0.0205(17) 0.023(2) 0.0223(19) -0.0047(15) 0.0010(16) -0.0012(16)
C3 0.025(2) 0.016(2) 0.0167(16) 0.0000(14) 0.0064(16) 0.0002(15)
C4 0.042(3) 0.047(3) 0.028(2) 0.008(2) -0.009(2) -0.023(2)
C5 0.049(3) 0.042(3) 0.028(2) 0.0100(19) -0.008(2) -0.024(2)
C6 0.0215(19) 0.024(2) 0.034(2) 0.0028(17) 0.0011(19) -0.0054(16)
C7 0.038(2) 0.050(3) 0.035(2) 0.002(2) -0.0103(19) -0.022(2)
C8 0.039(2) 0.053(2) 0.0297(19) 0.009(3) 0.001(3) -0.018(2)
C9 0.022(2) 0.032(2) 0.038(2) 0.002(2) 0.002(2) -0.0044(18)
N1 0.0223(15) 0.0233(18) 0.0268(16) 0.0013(15) -0.0013(14) -0.0047(14)
N2 0.0294(19) 0.035(2) 0.0381(19) 0.0038(17) -0.0003(16) -0.0154(17)
N3 0.029(3) 0.030(3) 0.039(3) 0.000 0.000 -0.015(2)
O1 0.0242(13) 0.0308(16) 0.0189(13) -0.0067(12) -0.0024(12) 0.0058(11)
O2 0.0295(15) 0.0335(16) 0.0166(13) -0.0012(11) -0.0020(13) 0.0032(13)
O3 0.0273(12) 0.0168(12) 0.0311(16) -0.0038(14) -0.0076(14) 0.0020(10)
O4 0.0263(13) 0.0151(13) 0.0312(14) -0.0039(11) -0.0039(11) 0.0019(11)
O5 0.0276(15) 0.0223(15) 0.0255(13) -0.0012(12) 0.0013(12) -0.0033(12)
O6 0.048(2) 0.081(3) 0.133(4) -0.003(3) -0.006(3) 0.004(2)
O7 0.123(7) 0.176(8) 0.131(8) 0.000 0.000 -0.034(6)

loop_
_atom_type_symbol
_atom_type_description
_atom_type_scat_dispersion_real
_atom_type_scat_dispersion_imag
_atom_type_scat_source
C C 0.0033 0.0016 'International Tables Vol C Tables 4.2.6.8 and 6.1.1.4'
H H 0.0000 0.0000 'International Tables Vol C Tables 4.2.6.8 and 6.1.1.4'
N N 0.0061 0.0033 'International Tables Vol C Tables 4.2.6.8 and 6.1.1.4'
O O 0.0106 0.0060 'International Tables Vol C Tables 4.2.6.8 and 6.1.1.4'
Co Co 0.3494 0.9721 'International Tables Vol C Tables 4.2.6.8 and 6.1.1.4'

loop_
_geom_angle_atom_site_label_1
_geom_angle_atom_site_label_2
_geom_angle_atom_site_label_3
_geom_angle
_geom_angle_site_symmetry_1
_geom_angle_site_symmetry_3
_geom_angle_publ_flag
O1 Co1 O2 177.16(10) . 8_644 y
O1 Co1 O3 85.66(10) . . y
O2 Co1 O3 91.57(10) 8_644 . y
O1 Co1 O4 86.65(10) . 4_655 y
O2 Co1 O4 96.09(10) 8_644 4_655 y
O3 Co1 O4 172.13(11) . 4_655 y
O1 Co1 O5 90.70(10) . . y
O2 Co1 O5 89.88(10) 8_644 . y
O3 Co1 O5 88.59(10) . . y
O4 Co1 O5 93.19(10) 4_655 . y
O1 Co1 N1 92.67(11) . . y
O2 Co1 N1 86.51(11) 8_644 . y
O3 Co1 N1 86.55(11) . . y
O4 Co1 N1 92.13(10) 4_655 . y
O5 Co1 N1 173.86(11) . . y
O2 C1 O1 123.7(3) . . ?
O2 C1 C2 117.3(3) . . ?
O1 C1 C2 119.1(3) . . ?
C3 C2 C1 111.4(3) . . ?
C3 C2 H2A 109.3 . . ?
C1 C2 H2A 109.3 . . ?
C3 C2 H2B 109.3 . . ?
C1 C2 H2B 109.3 . . ?
H2A C2 H2B 108.0 . . ?
O4 C3 O3 123.2(3) . . ?
O4 C3 C2 118.5(3) . . ?
O3 C3 C2 118.3(3) . . ?
N1 C4 C5 124.0(4) . . ?
N1 C4 H4 118.0 . . ?
C5 C4 H4 118.0 . . ?
C6 C5 C4 120.4(4) . . ?
C6 C5 H5 119.8 . . ?
C4 C5 H5 119.8 . . ?
C5 C6 C7 116.1(4) . . ?
C5 C6 C9 123.7(4) . . ?
C7 C6 C9 120.2(4) . . ?
C6 C7 C8 120.1(4) . . ?
C6 C7 H7 120.0 . . ?
C8 C7 H7 120.0 . . ?
N1 C8 C7 123.8(4) . . ?
N1 C8 H8 118.1 . . ?
C7 C8 H8 118.1 . . ?
N2 C9 N3 112.3(4) . . ?
N2 C9 C6 123.7(4) . . ?
N3 C9 C6 124.0(4) . . ?
C4 N1 C8 115.6(4) . . ?
C4 N1 Co1 122.7(3) . . ?
C8 N1 Co1 120.9(3) . . ?
C9 N2 N2 106.1(2) . 2_665 ?
C9 N2 H2C 127.2 . . ?
N2 N2 H2C 122.2 2_665 . ?
C9 N3 C9 103.2(5) . 2_665 ?
C1 O1 Co1 127.0(2) . . ?
C1 O2 Co1 132.2(2) . 8_645 ?
C3 O3 Co1 126.4(2) . . ?
C3 O4 Co1 128.4(2) . 4_645 ?
Co1 O5 H5A 103.7 . . ?
Co1 O5 H5B 100.0 . . ?
H5A O5 H5B 112.7 . . ?
H6B O6 H6A 103.3 . . ?

loop_
_geom_bond_atom_site_label_1
_geom_bond_atom_site_label_2
_geom_bond_distance
_geom_bond_site_symmetry_2
_geom_bond_publ_flag
Co1 O1 2.067(2) . y
Co1 O2 2.070(3) 8_644 y
Co1 O3 2.103(2) . y
Co1 O4 2.111(2) 4_655 y
Co1 O5 2.150(2) . y
Co1 N1 2.182(3) . y
C1 O2 1.246(4) . ?
C1 O1 1.265(5) . ?
C1 C2 1.517(5) . ?
C2 C3 1.515(5) . ?
C2 H2A 0.9700 . ?
C2 H2B 0.9700 . ?
C3 O4 1.259(4) . ?
C3 O3 1.260(4) . ?
C4 N1 1.321(5) . ?
C4 C5 1.374(5) . ?
C4 H4 0.9300 . ?
C5 C6 1.367(5) . ?
C5 H5 0.9300 . ?
C6 C7 1.376(5) . ?
C6 C9 1.465(5) . ?
C7 C8 1.376(5) . ?
C7 H7 0.9300 . ?
C8 N1 1.330(5) . ?
C8 H8 0.9300 . ?
C9 N2 1.333(6) . ?
C9 N3 1.342(5) . ?
N2 N2 1.363(6) 2_665 ?
N2 H2C 0.9734 . ?
N3 C9 1.342(5) 2_665 ?
O2 Co1 2.070(3) 8_645 ?
O4 Co1 2.111(2) 4_645 ?
O5 H5A 0.8588 . ?
O5 H5B 0.8053 . ?
O6 H6B 0.8199 . ?
O6 H6A 0.8219 . ?
O7 H7A 0.8001 . ?

loop_
_geom_torsion_atom_site_label_1
_geom_torsion_atom_site_label_2
_geom_torsion_atom_site_label_3
_geom_torsion_atom_site_label_4
_geom_torsion
_geom_torsion_site_symmetry_1
_geom_torsion_site_symmetry_4
O2 C1 C2 C3 124.5(3) . .
O1 C1 C2 C3 -55.7(4) . .
C1 C2 C3 O4 -121.2(3) . .
C1 C2 C3 O3 59.1(4) . .
N1 C4 C5 C6 0.3(7) . .
C4 C5 C6 C7 -1.2(7) . .
C4 C5 C6 C9 176.7(4) . .
C5 C6 C7 C8 1.2(7) . .
C9 C6 C7 C8 -176.8(4) . .
C6 C7 C8 N1 -0.3(7) . .
C5 C6 C9 N2 16.7(7) . .
C7 C6 C9 N2 -165.5(4) . .
C5 C6 C9 N3 -163.5(4) . .
C7 C6 C9 N3 14.3(6) . .
C5 C4 N1 C8 0.6(7) . .
C5 C4 N1 Co1 -169.1(4) . .
C7 C8 N1 C4 -0.6(6) . .
C7 C8 N1 Co1 169.3(4) . .
O1 Co1 N1 C4 -5.1(3) . .
O2 Co1 N1 C4 172.1(3) 8_644 .
O3 Co1 N1 C4 80.3(3) . .
O4 Co1 N1 C4 -91.9(3) 4_655 .
O5 Co1 N1 C4 118.1(10) . .
O1 Co1 N1 C8 -174.4(3) . .
O2 Co1 N1 C8 2.9(3) 8_644 .
O3 Co1 N1 C8 -88.9(3) . .
O4 Co1 N1 C8 98.9(3) 4_655 .
O5 Co1 N1 C8 -51.1(11) . .
N3 C9 N2 N2 0.5(6) . 2_665
C6 C9 N2 N2 -179.7(4) . 2_665
N2 C9 N3 C9 -0.2(2) . 2_665
C6 C9 N3 C9 180.0(5) . 2_665
O2 C1 O1 Co1 -172.5(2) . .
C2 C1 O1 Co1 7.7(5) . .
O2 Co1 O1 C1 39(2) 8_644 .
O3 Co1 O1 C1 25.7(3) . .
O4 Co1 O1 C1 -156.0(3) 4_655 .
O5 Co1 O1 C1 -62.8(3) . .
N1 Co1 O1 C1 112.1(3) . .
O1 C1 O2 Co1 21.0(5) . 8_645
C2 C1 O2 Co1 -159.3(2) . 8_645
O4 C3 O3 Co1 165.8(2) . .
C2 C3 O3 Co1 -14.6(4) . .
O1 Co1 O3 C3 -22.1(3) . .
O2 Co1 O3 C3 158.6(3) 8_644 .
O4 Co1 O3 C3 -34.4(8) 4_655 .
O5 Co1 O3 C3 68.7(3) . .
N1 Co1 O3 C3 -115.0(3) . .
O3 C3 O4 Co1 -15.2(5) . 4_645
C2 C3 O4 Co1 165.1(2) . 4_645
